data_8106066
loop_
_publ_author_name
'Yang, Peng'
'Yan, Ling-Ling'
'Cai, Hong-Xin'

_publ_section_title
;
 Crystal structure of
 3-(3-dimethylaminopropyl)-2,3-dihydro-2-thioxoquinazolin-4(1H)-one,
 C13H17N3OS
;
_journal_issue 1
_journal_name_full 'Zeitschrift f\"ur Kristallographie - New Crystal Structures'
_journal_page_first 117
_journal_page_last 118
_journal_paper_doi 10.1515/ncrs-2017-0203
_journal_volume 233
_journal_year 2018
_chemical_formula_sum 'C13 H17 N3 O S'
_chemical_formula_weight 263.35
_space_group_crystal_system monoclinic
_space_group_IT_number 14
_space_group_name_Hall '-P 2ybc'
_space_group_name_H-M_alt 'P 1 21/c 1'
_atom_sites_solution_hydrogens geom
_cell_angle_alpha 90
_cell_angle_beta 96.698(2)
_cell_angle_gamma 90
_cell_formula_units_Z 4
_cell_length_a 9.3721(9)
_cell_length_b 15.3783(14)
_cell_length_c 9.1684(9)
_cell_measurement_reflns_used 985
_cell_measurement_temperature 296(2)
_cell_measurement_theta_max 20.43
_cell_measurement_theta_min 2.06
_cell_volume 1312.4(2)
_computing_structure_refinement 'SHELXL-2017/1 (Sheldrick, 2017)'
_diffrn_ambient_temperature 296(2)
_diffrn_measured_fraction_theta_full 0.998
_diffrn_measured_fraction_theta_max 0.992
_diffrn_measurement_device_type 'CCD area detector'
_diffrn_measurement_method 'phi and omega scans'
_diffrn_radiation_type MoK\a
_diffrn_radiation_wavelength 0.71073
_diffrn_reflns_av_R_equivalents 0.0230
_diffrn_reflns_av_unetI/netI 0.0259
_diffrn_reflns_Laue_measured_fraction_full 0.998
_diffrn_reflns_Laue_measured_fraction_max 0.992
_diffrn_reflns_limit_h_max 12
_diffrn_reflns_limit_h_min -12
_diffrn_reflns_limit_k_max 16
_diffrn_reflns_limit_k_min -19
_diffrn_reflns_limit_l_max 11
_diffrn_reflns_limit_l_min -9
_diffrn_reflns_number 7855
_diffrn_reflns_point_group_measured_fraction_full 0.998
_diffrn_reflns_point_group_measured_fraction_max 0.992
_diffrn_reflns_theta_full 25.242
_diffrn_reflns_theta_max 27.498
_diffrn_reflns_theta_min 2.558
_exptl_absorpt_coefficient_mu 0.239
_exptl_absorpt_correction_type multi-scan
_exptl_absorpt_process_details sadabs
_exptl_crystal_colour colorless
_exptl_crystal_density_diffrn 1.333
_exptl_crystal_description block
_exptl_crystal_F_000 560
_exptl_crystal_size_max 0.160
_exptl_crystal_size_mid 0.150
_exptl_crystal_size_min 0.130
_refine_diff_density_max 0.201
_refine_diff_density_min -0.184
_refine_diff_density_rms 0.033
_refine_ls_extinction_coef 0.0079(10)
_refine_ls_extinction_expression Fc^*^=kFc[1+0.001xFc^2^\l^3^/sin(2\q)]^-1/4^
_refine_ls_extinction_method 'SHELXL-2017/1 (Sheldrick 2017)'
_refine_ls_goodness_of_fit_ref 1.059
_refine_ls_hydrogen_treatment constr
_refine_ls_matrix_type full
_refine_ls_number_parameters 166
_refine_ls_number_reflns 2980
_refine_ls_number_restraints 0
_refine_ls_restrained_S_all 1.059
_refine_ls_R_factor_all 0.0517
_refine_ls_R_factor_gt 0.0371
_refine_ls_shift/su_max 0.000
_refine_ls_shift/su_mean 0.000
_refine_ls_structure_factor_coef Fsqd
_refine_ls_weighting_details 'w=1/[\s^2^(Fo^2^)+(0.0200P)^2^+0.4000P] where P=(Fo^2^+2Fc^2^)/3'
_refine_ls_weighting_scheme calc
_refine_ls_wR_factor_gt 0.0765
_refine_ls_wR_factor_ref 0.0826
_reflns_Friedel_coverage 0.000
_reflns_Friedel_fraction_full .
_reflns_Friedel_fraction_max .
_reflns_number_gt 2259
_reflns_number_total 2980
_reflns_threshold_expression 'I > 2\s(I)'
_cod_data_source_file suppl_ncrs-2017-0203_suppl.cif
_cod_data_source_block 1
_cod_original_sg_symbol_H-M 'P 21/c'
_cod_database_code 8106066
_shelx_space_group_comment
;
The symmetry employed for this shelxl refinement is uniquely defined
by the following loop, which should always be used as a source of
symmetry information in preference to the above space-group names.
They are only intended as comments.
;
_shelx_estimated_absorpt_t_min 0.963
_shelx_estimated_absorpt_t_max 0.970

loop_
_space_group_symop_operation_xyz
'x, y, z'
'-x, y+1/2, -z+1/2'
'-x, -y, -z'
'x, -y-1/2, z-1/2'

loop_
_atom_site_label
_atom_site_type_symbol
_atom_site_fract_x
_atom_site_fract_y
_atom_site_fract_z
_atom_site_U_iso_or_equiv
_atom_site_adp_type
_atom_site_occupancy
_atom_site_site_symmetry_order
_atom_site_calc_flag
_atom_site_refinement_flags_posn
_atom_site_refinement_flags_adp
_atom_site_refinement_flags_occupancy
_atom_site_disorder_assembly
_atom_site_disorder_group
S1 S 0.07009(5) 0.10208(3) 0.34148(5) 0.05670(15) Uani 1 1 d . . . . .
O1 O 0.34313(13) 0.09853(8) 0.83937(12) 0.0617(3) Uani 1 1 d . . . . .
N1 N 0.25681(12) -0.01528(8) 0.44693(13) 0.0387(3) Uani 1 1 d . . . . .
H1A H 0.239607 -0.038524 0.361371 0.046 Uiso 1 1 calc R U . . .
N2 N 0.21947(12) 0.09631(8) 0.60980(13) 0.0385(3) Uani 1 1 d . . . . .
N3 N -0.17075(13) 0.10887(9) 0.82569(14) 0.0465(3) Uani 1 1 d . . . . .
C1 C 0.35413(14) -0.05643(9) 0.54872(15) 0.0365(3) Uani 1 1 d . . . . .
C2 C 0.42504(16) -0.13200(10) 0.51235(18) 0.0447(4) Uani 1 1 d . . . . .
H2A H 0.407333 -0.155375 0.418431 0.054 Uiso 1 1 calc R U . . .
C3 C 0.52112(17) -0.17150(11) 0.6164(2) 0.0517(4) Uani 1 1 d . . . . .
H3A H 0.568438 -0.221698 0.592227 0.062 Uiso 1 1 calc R U . . .
C4 C 0.54852(17) -0.13748(12) 0.7572(2) 0.0564(4) Uani 1 1 d . . . . .
H4A H 0.612837 -0.165151 0.827115 0.068 Uiso 1 1 calc R U . . .
C5 C 0.48035(16) -0.06301(12) 0.79260(17) 0.0506(4) Uani 1 1 d . . . . .
H5A H 0.498752 -0.040101 0.886798 0.061 Uiso 1 1 calc R U . . .
C6 C 0.38318(14) -0.02103(10) 0.68818(16) 0.0396(3) Uani 1 1 d . . . . .
C7 C 0.31673(15) 0.06085(10) 0.72224(16) 0.0428(3) Uani 1 1 d . . . . .
C8 C 0.18701(15) 0.05862(9) 0.47217(16) 0.0389(3) Uani 1 1 d . . . . .
C9 C 0.15533(17) 0.18161(9) 0.63925(18) 0.0478(4) Uani 1 1 d . . . . .
H9A H 0.159018 0.218666 0.554156 0.057 Uiso 1 1 calc R U . . .
H9B H 0.213236 0.208747 0.721415 0.057 Uiso 1 1 calc R U . . .
C10 C 0.00138(17) 0.17670(10) 0.67355(18) 0.0470(4) Uani 1 1 d . . . . .
H10A H -0.033938 0.235337 0.684689 0.056 Uiso 1 1 calc R U . . .
H10B H -0.056817 0.150379 0.590756 0.056 Uiso 1 1 calc R U . . .
C11 C -0.01826(15) 0.12554(10) 0.81037(17) 0.0452(4) Uani 1 1 d . . . . .
H11A H 0.031728 0.070439 0.807565 0.054 Uiso 1 1 calc R U . . .
H11B H 0.024736 0.157414 0.895679 0.054 Uiso 1 1 calc R U . . .
C12 C -0.18215(19) 0.04915(14) 0.94797(19) 0.0646(5) Uani 1 1 d . . . . .
H12A H -0.137344 -0.005151 0.928813 0.097 Uiso 1 1 calc R U . . .
H12B H -0.281613 0.039414 0.958474 0.097 Uiso 1 1 calc R U . . .
H12C H -0.134967 0.073981 1.036863 0.097 Uiso 1 1 calc R U . . .
C13 C -0.2473(2) 0.18967(14) 0.8510(2) 0.0724(6) Uani 1 1 d . . . . .
H13A H -0.242958 0.228214 0.769320 0.109 Uiso 1 1 calc R U . . .
H13B H -0.203181 0.216974 0.939139 0.109 Uiso 1 1 calc R U . . .
H13C H -0.345825 0.176703 0.861290 0.109 Uiso 1 1 calc R U . . .

loop_
_atom_site_aniso_label
_atom_site_aniso_U_11
_atom_site_aniso_U_22
_atom_site_aniso_U_33
_atom_site_aniso_U_23
_atom_site_aniso_U_13
_atom_site_aniso_U_12
S1 0.0662(3) 0.0570(3) 0.0439(2) 0.00441(19) -0.00613(19) 0.0149(2)
O1 0.0633(8) 0.0732(8) 0.0455(7) -0.0186(6) -0.0067(6) 0.0020(6)
N1 0.0412(7) 0.0406(7) 0.0334(6) -0.0025(5) -0.0001(5) -0.0022(5)
N2 0.0376(6) 0.0369(6) 0.0407(7) -0.0028(5) 0.0032(5) -0.0053(5)
N3 0.0374(7) 0.0596(8) 0.0416(7) -0.0118(6) 0.0010(5) 0.0063(6)
C1 0.0308(7) 0.0396(8) 0.0388(8) 0.0047(6) 0.0026(6) -0.0074(6)
C2 0.0425(8) 0.0435(8) 0.0481(9) -0.0017(7) 0.0047(7) -0.0038(7)
C3 0.0401(8) 0.0487(9) 0.0665(11) 0.0065(8) 0.0073(8) 0.0029(7)
C4 0.0415(9) 0.0693(11) 0.0567(10) 0.0160(9) -0.0017(8) 0.0078(8)
C5 0.0398(8) 0.0712(11) 0.0396(8) 0.0040(8) -0.0010(7) -0.0021(8)
C6 0.0315(7) 0.0491(9) 0.0381(8) 0.0016(7) 0.0033(6) -0.0061(6)
C7 0.0365(7) 0.0510(9) 0.0403(8) -0.0030(7) 0.0029(6) -0.0089(7)
C8 0.0395(8) 0.0386(8) 0.0384(8) 0.0023(6) 0.0040(6) -0.0056(6)
C9 0.0527(9) 0.0349(8) 0.0551(10) -0.0049(7) 0.0036(8) -0.0069(7)
C10 0.0495(9) 0.0375(8) 0.0528(9) -0.0057(7) 0.0015(7) 0.0045(7)
C11 0.0389(8) 0.0505(9) 0.0450(8) -0.0091(7) -0.0003(7) 0.0035(7)
C12 0.0499(10) 0.0994(15) 0.0452(10) -0.0017(10) 0.0088(8) -0.0062(10)
C13 0.0538(11) 0.0862(14) 0.0752(13) -0.0343(11) -0.0007(9) 0.0199(10)

loop_
_atom_type_symbol
_atom_type_description
_atom_type_scat_dispersion_real
_atom_type_scat_dispersion_imag
_atom_type_scat_source
C C 0.0033 0.0016 'International Tables Vol C Tables 4.2.6.8 and 6.1.1.4'
H H 0.0000 0.0000 'International Tables Vol C Tables 4.2.6.8 and 6.1.1.4'
N N 0.0061 0.0033 'International Tables Vol C Tables 4.2.6.8 and 6.1.1.4'
O O 0.0106 0.0060 'International Tables Vol C Tables 4.2.6.8 and 6.1.1.4'
S S 0.1246 0.1234 'International Tables Vol C Tables 4.2.6.8 and 6.1.1.4'

loop_
_geom_angle_atom_site_label_1
_geom_angle_atom_site_label_2
_geom_angle_atom_site_label_3
_geom_angle
_geom_angle_site_symmetry_1
_geom_angle_site_symmetry_3
C8 N1 C1 124.58(12) . .
C8 N1 H1A 117.7 . .
C1 N1 H1A 117.7 . .
C8 N2 C7 124.00(12) . .
C8 N2 C9 118.98(12) . .
C7 N2 C9 116.92(12) . .
C12 N3 C13 109.25(14) . .
C12 N3 C11 109.90(12) . .
C13 N3 C11 111.42(13) . .
N1 C1 C6 119.11(13) . .
N1 C1 C2 120.99(13) . .
C6 C1 C2 119.89(13) . .
C3 C2 C1 119.52(15) . .
C3 C2 H2A 120.2 . .
C1 C2 H2A 120.2 . .
C2 C3 C4 120.92(16) . .
C2 C3 H3A 119.5 . .
C4 C3 H3A 119.5 . .
C5 C4 C3 119.65(15) . .
C5 C4 H4A 120.2 . .
C3 C4 H4A 120.2 . .
C4 C5 C6 120.55(16) . .
C4 C5 H5A 119.7 . .
C6 C5 H5A 119.7 . .
C1 C6 C5 119.44(15) . .
C1 C6 C7 119.65(13) . .
C5 C6 C7 120.87(14) . .
O1 C7 N2 120.63(15) . .
O1 C7 C6 123.51(14) . .
N2 C7 C6 115.86(13) . .
N1 C8 N2 116.70(13) . .
N1 C8 S1 120.50(11) . .
N2 C8 S1 122.79(11) . .
N2 C9 C10 114.25(12) . .
N2 C9 H9A 108.7 . .
C10 C9 H9A 108.7 . .
N2 C9 H9B 108.7 . .
C10 C9 H9B 108.7 . .
H9A C9 H9B 107.6 . .
C11 C10 C9 114.20(13) . .
C11 C10 H10A 108.7 . .
C9 C10 H10A 108.7 . .
C11 C10 H10B 108.7 . .
C9 C10 H10B 108.7 . .
H10A C10 H10B 107.6 . .
N3 C11 C10 112.52(12) . .
N3 C11 H11A 109.1 . .
C10 C11 H11A 109.1 . .
N3 C11 H11B 109.1 . .
C10 C11 H11B 109.1 . .
H11A C11 H11B 107.8 . .
N3 C12 H12A 109.5 . .
N3 C12 H12B 109.5 . .
H12A C12 H12B 109.5 . .
N3 C12 H12C 109.5 . .
H12A C12 H12C 109.5 . .
H12B C12 H12C 109.5 . .
N3 C13 H13A 109.5 . .
N3 C13 H13B 109.5 . .
H13A C13 H13B 109.5 . .
N3 C13 H13C 109.5 . .
H13A C13 H13C 109.5 . .
H13B C13 H13C 109.5 . .

loop_
_geom_bond_atom_site_label_1
_geom_bond_atom_site_label_2
_geom_bond_distance
_geom_bond_site_symmetry_2
S1 C8 1.6663(15) .
O1 C7 1.2200(17) .
N1 C8 1.3448(18) .
N1 C1 1.3801(17) .
N1 H1A 0.8600 .
N2 C8 1.3897(18) .
N2 C7 1.4042(19) .
N2 C9 1.4807(18) .
N3 C12 1.463(2) .
N3 C13 1.467(2) .
N3 C11 1.4748(19) .
C1 C6 1.387(2) .
C1 C2 1.398(2) .
C2 C3 1.375(2) .
C2 H2A 0.9300 .
C3 C4 1.389(2) .
C3 H3A 0.9300 .
C4 C5 1.369(2) .
C4 H4A 0.9300 .
C5 C6 1.400(2) .
C5 H5A 0.9300 .
C6 C7 1.455(2) .
C9 C10 1.514(2) .
C9 H9A 0.9700 .
C9 H9B 0.9700 .
C10 C11 1.510(2) .
C10 H10A 0.9700 .
C10 H10B 0.9700 .
C11 H11A 0.9700 .
C11 H11B 0.9700 .
C12 H12A 0.9600 .
C12 H12B 0.9600 .
C12 H12C 0.9600 .
C13 H13A 0.9600 .
C13 H13B 0.9600 .
C13 H13C 0.9600 .

loop_
_geom_hbond_atom_site_label_D
_geom_hbond_atom_site_label_H
_geom_hbond_atom_site_label_A
_geom_hbond_distance_DH
_geom_hbond_distance_HA
_geom_hbond_distance_DA
_geom_hbond_angle_DHA
_geom_hbond_site_symmetry_A
_geom_hbond_publ_flag
N1 H1A N3 0.86 2.07 2.9153(17) 169.1 3_556 yes
